data_7245784
loop_
_publ_author_name
'Gao, Chao-Ying'
'Mao, Chen'
'Yang, Yang'
'Xu, Ning'
'Liu, Jinglin'
'Chen, Xiaohong'
'Liu, Jinghai'
'Duan, Limei'

_publ_section_title
;
 Epoxide activation by a silver phosphonate for heterogeneous catalysis of
 CO2 cycloaddition
;
_journal_issue 1
_journal_name_full CrystEngComm
_journal_page_first 108
_journal_page_last 113
_journal_paper_doi 10.1039/D2CE01240E
_journal_volume 25
_journal_year 2023
_chemical_formula_sum 'C3.88 H2.88 Ag0.62 N0.12 O1.62 P0.5'
_chemical_formula_weight 160.09
_space_group_crystal_system triclinic
_space_group_IT_number 2
_space_group_name_Hall '-P 1'
_space_group_name_H-M_alt 'P -1'
_atom_sites_solution_hydrogens mixed
_audit_creation_method SHELXL-2014/7
_audit_update_record
;
2022-08-28 deposited with the CCDC.	2022-11-10 downloaded from the CCDC.
;
_cell_angle_alpha 77.4970(10)
_cell_angle_beta 86.2210(10)
_cell_angle_gamma 67.3010(10)
_cell_formula_units_Z 16
_cell_length_a 10.7786(6)
_cell_length_b 12.6891(7)
_cell_length_c 14.2722(8)
_cell_measurement_reflns_used 6915
_cell_measurement_temperature 293(2)
_cell_measurement_theta_max 26.139
_cell_measurement_theta_min 1.778
_cell_volume 1757.78(17)
_computing_structure_refinement 'SHELXL-2014/7 (Sheldrick, 2014)'
_diffrn_ambient_temperature 293(2)
_diffrn_measured_fraction_theta_full 0.984
_diffrn_measured_fraction_theta_max 0.983
_diffrn_measurement_device_type 'Bruker APEX-II CCD'
_diffrn_radiation_type MoK\a
_diffrn_radiation_wavelength 0.71073
_diffrn_reflns_av_R_equivalents 0.0167
_diffrn_reflns_av_unetI/netI 0.0318
_diffrn_reflns_Laue_measured_fraction_full 0.984
_diffrn_reflns_Laue_measured_fraction_max 0.983
_diffrn_reflns_limit_h_max 13
_diffrn_reflns_limit_h_min -13
_diffrn_reflns_limit_k_max 10
_diffrn_reflns_limit_k_min -15
_diffrn_reflns_limit_l_max 17
_diffrn_reflns_limit_l_min -17
_diffrn_reflns_number 10508
_diffrn_reflns_point_group_measured_fraction_full 0.984
_diffrn_reflns_point_group_measured_fraction_max 0.983
_diffrn_reflns_theta_full 25.242
_diffrn_reflns_theta_max 26.139
_diffrn_reflns_theta_min 1.778
_exptl_absorpt_coefficient_mu 2.987
_exptl_absorpt_correction_T_max 0.446
_exptl_absorpt_correction_T_min 0.342
_exptl_absorpt_correction_type multi-scan
_exptl_crystal_colour yellow
_exptl_crystal_density_diffrn 2.420
_exptl_crystal_description block
_exptl_crystal_F_000 1230
_exptl_crystal_size_max 0.42
_exptl_crystal_size_mid 0.31
_exptl_crystal_size_min 0.27
_refine_diff_density_max 0.681
_refine_diff_density_min -1.261
_refine_diff_density_rms 0.129
_refine_ls_extinction_method none
_refine_ls_goodness_of_fit_ref 0.955
_refine_ls_hydrogen_treatment mixed
_refine_ls_matrix_type full
_refine_ls_number_parameters 494
_refine_ls_number_reflns 6895
_refine_ls_number_restraints 8
_refine_ls_restrained_S_all 11.693
_refine_ls_R_factor_all 0.0307
_refine_ls_R_factor_gt 0.0268
_refine_ls_shift/su_max 0.089
_refine_ls_shift/su_mean 0.002
_refine_ls_structure_factor_coef Fsqd
_refine_ls_weighting_details 'w=1/[\s^2^(Fo^2^)+(0.0376P)^2^+7.3056P] where P=(Fo^2^+2Fc^2^)/3'
_refine_ls_weighting_scheme calc
_refine_ls_wR_factor_gt 0.0702
_refine_ls_wR_factor_ref 0.0748
_reflns_Friedel_coverage 0.000
_reflns_number_gt 6265
_reflns_number_total 6895
_reflns_threshold_expression 'I > 2\s(I)'
_cod_data_source_file d2ce01240e3.cif
_cod_data_source_block 1
_cod_depositor_comments 'Adding full bibliography for 7245784.cif.'
_cod_original_formula_sum 'C3.88 H2.88 Ag0.62 N0.12 O1.62 P0.50'
_cod_database_code 7245784
_shelx_shelxl_version_number 2014/7
_shelx_space_group_comment
;
The symmetry employed for this shelxl refinement is uniquely defined
by the following loop, which should always be used as a source of
symmetry information in preference to the above space-group names.
They are only intended as comments.
;

loop_
_space_group_symop_operation_xyz
'x, y, z'
'-x, -y, -z'

loop_
_atom_site_label
_atom_site_type_symbol
_atom_site_fract_x
_atom_site_fract_y
_atom_site_fract_z
_atom_site_U_iso_or_equiv
_atom_site_adp_type
_atom_site_occupancy
_atom_site_site_symmetry_order
_atom_site_calc_flag
_atom_site_refinement_flags_posn
_atom_site_refinement_flags_adp
_atom_site_refinement_flags_occupancy
_atom_site_disorder_assembly
_atom_site_disorder_group
Ag1 Ag 0.37768(3) -0.40693(3) 0.45075(2) 0.01766(8) Uani 1 1 d . . . . .
Ag2 Ag 0.40179(3) 0.26090(4) 0.46157(3) 0.03128(10) Uani 1 1 d . . . . .
Ag3 Ag 0.63249(3) 0.43661(3) 0.29301(2) 0.01405(8) Uani 1 1 d . . . . .
Ag4 Ag 0.93594(3) 0.27662(3) 0.46910(2) 0.01753(8) Uani 1 1 d . . . . .
Ag5 Ag 1.06763(3) 0.44643(3) 0.41609(2) 0.01417(8) Uani 1 1 d . . . . .
P1 P 0.71079(10) 0.47478(8) -0.26758(7) 0.00933(19) Uani 1 1 d . . . . .
P2 P 0.77052(10) -0.15684(9) -0.35284(7) 0.0109(2) Uani 1 1 d . . . . .
P3 P 0.74600(10) -0.41861(9) 0.38693(7) 0.0099(2) Uani 1 1 d . . . . .
P4 P 0.72163(10) 0.15837(8) 0.46061(7) 0.00903(19) Uani 1 1 d . . . . .
O1 O 0.6993(3) 0.5760(2) -0.2155(2) 0.0165(6) Uani 1 1 d . . . . .
H1 H 0.7221 0.6244 -0.2521 0.025 Uiso 1 1 calc R U . . .
O2 O 0.5919(3) 0.5161(3) -0.3364(2) 0.0147(6) Uani 1 1 d . . . . .
O3 O 0.8456(3) 0.4296(3) -0.3123(2) 0.0180(6) Uani 1 1 d D . . . .
O4 O 0.6301(3) -0.0771(3) -0.4037(2) 0.0170(6) Uani 1 1 d . . . . .
H4 H 0.6268 -0.0102 -0.4222 0.026 Uiso 1 1 calc R U . . .
O5 O 0.8844(3) -0.1327(2) -0.4084(2) 0.0139(6) Uani 1 1 d . . . . .
O6 O 0.7760(3) -0.2804(3) -0.3381(2) 0.0181(6) Uani 1 1 d . . . . .
O7 O 0.8616(3) -0.5315(2) 0.3749(2) 0.0133(6) Uani 1 1 d . . . . .
O8 O 0.6125(3) -0.4337(2) 0.4024(2) 0.0134(6) Uani 1 1 d . . . . .
O9 O 0.7789(3) -0.3652(2) 0.4640(2) 0.0154(6) Uani 1 1 d . . . . .
O10 O 0.8590(3) 0.0777(2) 0.5127(2) 0.0126(6) Uani 1 1 d . . . . .
H10A H 0.8602 0.0115 0.5317 0.019 Uiso 1 1 calc R U . . .
O11 O 0.6065(3) 0.1340(2) 0.5137(2) 0.0133(6) Uani 1 1 d . . . . .
O12 O 0.7105(3) 0.2841(2) 0.44823(19) 0.0120(6) Uani 1 1 d . . . . .
O14 O 1.0262(4) 0.2473(3) 0.6193(2) 0.0265(7) Uani 1 1 d D . . . .
C1 C 0.7019(4) 0.3616(3) -0.1699(3) 0.0102(8) Uani 1 1 d . . . . .
C2 C 0.7918(4) 0.3263(4) -0.0923(3) 0.0142(8) Uani 1 1 d . . . . .
H2 H 0.8478 0.3661 -0.0901 0.017 Uiso 1 1 calc R U . . .
C3 C 0.7983(4) 0.2334(4) -0.0192(3) 0.0135(8) Uani 1 1 d . . . . .
H3 H 0.8569 0.2126 0.0327 0.016 Uiso 1 1 calc R U . . .
C4 C 0.7174(4) 0.1696(3) -0.0220(3) 0.0110(8) Uani 1 1 d . . . . .
C5 C 0.6263(4) 0.2071(3) -0.0981(3) 0.0126(8) Uani 1 1 d . . . . .
H5 H 0.5688 0.1686 -0.0998 0.015 Uiso 1 1 calc R U . . .
C6 C 0.6194(4) 0.3012(4) -0.1719(3) 0.0125(8) Uani 1 1 d . . . . .
H6 H 0.5589 0.3236 -0.2229 0.015 Uiso 1 1 calc R U . . .
C7 C 0.8481(4) -0.0695(3) -0.2125(3) 0.0137(8) Uani 1 1 d . . . . .
H7 H 0.9084 -0.0527 -0.2570 0.016 Uiso 1 1 calc R U . . .
C8 C 0.8414(4) -0.0423(3) -0.1225(3) 0.0122(8) Uani 1 1 d . . . . .
H8 H 0.8975 -0.0078 -0.1074 0.015 Uiso 1 1 calc R U . . .
C9 C 0.7509(4) -0.0664(3) -0.0544(3) 0.0103(7) Uani 1 1 d . U . . .
C10 C 0.6717(4) -0.1223(3) -0.0786(3) 0.0124(8) Uani 1 1 d . . . . .
H10 H 0.6134 -0.1418 -0.0338 0.015 Uiso 1 1 calc R U . . .
C11 C 0.6791(4) -0.1485(3) -0.1679(3) 0.0123(8) Uani 1 1 d . . . . .
H11 H 0.6251 -0.1851 -0.1826 0.015 Uiso 1 1 calc R U . . .
C12 C 0.7660(4) -0.1215(3) -0.2369(3) 0.0108(8) Uani 1 1 d . . . . .
C13 C 0.7338(4) -0.1315(3) 0.1228(3) 0.0096(7) Uani 1 1 d . . . . .
C14 C 0.8342(4) -0.2430(4) 0.1335(3) 0.0127(8) Uani 1 1 d . . . . .
H14 H 0.9009 -0.2588 0.0879 0.015 Uiso 1 1 calc R U . . .
C15 C 0.8357(4) -0.3304(3) 0.2109(3) 0.0119(8) Uani 1 1 d . . . . .
H15 H 0.9054 -0.4034 0.2181 0.014 Uiso 1 1 calc R U . . .
C16 C 0.7347(4) -0.3110(3) 0.2784(3) 0.0112(8) Uani 1 1 d . . . . .
C17 C 0.6306(4) -0.2008(3) 0.2656(3) 0.0126(8) Uani 1 1 d . . . . .
H17 H 0.5603 -0.1868 0.3087 0.015 Uiso 1 1 calc R U . . .
C18 C 0.6310(4) -0.1123(3) 0.1897(3) 0.0135(8) Uani 1 1 d . . . . .
H18 H 0.5620 -0.0390 0.1831 0.016 Uiso 1 1 calc R U . . .
C19 C 0.7330(4) 0.0890(3) 0.1557(3) 0.0104(8) Uani 1 1 d . . . . .
C20 C 0.8314(4) 0.0128(3) 0.2240(3) 0.0120(8) Uani 1 1 d . . . . .
H20 H 0.8983 -0.0530 0.2081 0.014 Uiso 1 1 calc R U . . .
C21 C 0.8306(4) 0.0342(3) 0.3155(3) 0.0117(8) Uani 1 1 d . . . . .
H21 H 0.8986 -0.0159 0.3596 0.014 Uiso 1 1 calc R U . . .
C22 C 0.7292(4) 0.1294(3) 0.3415(3) 0.0113(8) Uani 1 1 d . . . . .
C23 C 0.6297(4) 0.2057(3) 0.2739(3) 0.0115(8) Uani 1 1 d . . . . .
H23 H 0.5608 0.2696 0.2910 0.014 Uiso 1 1 calc R U . . .
C24 C 0.6328(4) 0.1870(3) 0.1816(3) 0.0129(8) Uani 1 1 d . . . . .
H24 H 0.5679 0.2399 0.1365 0.016 Uiso 1 1 calc R U . . .
C25 C 0.7303(4) 0.0672(3) 0.0570(3) 0.0115(8) Uani 1 1 d . . . . .
C26 C 0.7383(4) -0.0363(3) 0.0419(3) 0.0119(8) Uani 1 1 d . . . . .
C27 C 0.8965(5) 0.3771(4) 0.1794(3) 0.0230(10) Uani 1 1 d . . . . .
H27 H 0.9264 0.3177 0.2336 0.028 Uiso 1 1 calc R U . . .
C28 C 0.9915(5) 0.3973(4) 0.1160(3) 0.0255(11) Uani 1 1 d . . . . .
H28 H 1.0825 0.3520 0.1280 0.031 Uiso 1 1 calc R U . . .
C29 C 0.9503(4) 0.4859(3) 0.0342(3) 0.0133(8) Uani 1 1 d . . . . .
C30 C 0.8128(4) 0.5460(4) 0.0190(3) 0.0164(8) Uani 1 1 d . . . . .
H30 H 0.7801 0.6034 -0.0361 0.020 Uiso 1 1 calc R U . . .
C31 C 0.7239(4) 0.5199(4) 0.0865(3) 0.0179(9) Uani 1 1 d . . . . .
H31 H 0.6321 0.5613 0.0752 0.021 Uiso 1 1 calc R U . . .
N1 N 0.7654(4) 0.4374(3) 0.1674(2) 0.0160(7) Uani 1 1 d . . . . .
H32 H 0.977(4) 0.299(3) 0.645(3) 0.018(13) Uiso 1 1 d D . . . .

loop_
_atom_site_aniso_label
_atom_site_aniso_U_11
_atom_site_aniso_U_22
_atom_site_aniso_U_33
_atom_site_aniso_U_23
_atom_site_aniso_U_13
_atom_site_aniso_U_12
Ag1 0.02096(17) 0.01829(17) 0.01298(15) -0.00608(13) 0.00394(12) -0.00577(13)
Ag2 0.01271(17) 0.0442(2) 0.0350(2) -0.02436(18) -0.00220(14) 0.00015(16)
Ag3 0.01444(15) 0.01674(16) 0.01199(15) -0.00291(12) 0.00412(11) -0.00769(12)
Ag4 0.01445(16) 0.01346(16) 0.02351(17) -0.00051(13) -0.00077(12) -0.00563(13)
Ag5 0.01144(15) 0.01422(15) 0.01566(16) -0.00060(12) 0.00020(11) -0.00493(12)
P1 0.0108(5) 0.0080(5) 0.0090(5) 0.0002(4) 0.0012(4) -0.0047(4)
P2 0.0170(5) 0.0085(5) 0.0087(5) -0.0013(4) 0.0025(4) -0.0070(4)
P3 0.0110(5) 0.0094(5) 0.0086(5) 0.0007(4) -0.0010(4) -0.0045(4)
P4 0.0105(5) 0.0079(5) 0.0087(5) -0.0011(4) 0.0003(4) -0.0038(4)
O1 0.0286(16) 0.0129(14) 0.0111(14) -0.0017(12) 0.0034(12) -0.0124(13)
O2 0.0134(14) 0.0184(15) 0.0106(13) -0.0006(11) -0.0008(11) -0.0053(12)
O3 0.0135(14) 0.0146(15) 0.0212(16) 0.0004(12) 0.0058(12) -0.0033(12)
O4 0.0215(15) 0.0188(15) 0.0139(14) 0.0009(12) -0.0025(12) -0.0128(13)
O5 0.0175(14) 0.0112(14) 0.0138(14) -0.0021(11) 0.0054(11) -0.0075(12)
O6 0.0320(17) 0.0126(14) 0.0129(14) -0.0033(12) 0.0078(13) -0.0127(13)
O7 0.0104(13) 0.0112(14) 0.0164(14) -0.0006(11) -0.0010(11) -0.0032(11)
O8 0.0125(14) 0.0132(14) 0.0152(14) 0.0006(11) 0.0032(11) -0.0079(11)
O9 0.0139(14) 0.0142(14) 0.0154(14) -0.0045(12) -0.0036(11) -0.0012(12)
O10 0.0126(14) 0.0097(13) 0.0162(14) 0.0006(11) -0.0025(11) -0.0062(11)
O11 0.0116(13) 0.0153(14) 0.0147(14) -0.0002(11) 0.0021(11) -0.0087(12)
O12 0.0179(14) 0.0094(13) 0.0110(13) -0.0019(11) 0.0008(11) -0.0080(11)
O14 0.0304(19) 0.0178(17) 0.0270(18) -0.0102(14) -0.0043(15) -0.0008(14)
C1 0.0133(19) 0.0056(17) 0.0108(18) 0.0009(14) 0.0030(15) -0.0043(15)
C2 0.018(2) 0.016(2) 0.0119(19) 0.0001(16) -0.0023(16) -0.0116(17)
C3 0.019(2) 0.016(2) 0.0085(18) -0.0019(16) -0.0012(15) -0.0110(17)
C4 0.0133(19) 0.0095(18) 0.0096(18) -0.0024(15) 0.0026(15) -0.0037(15)
C5 0.017(2) 0.0090(18) 0.016(2) -0.0010(15) 0.0024(16) -0.0098(16)
C6 0.0131(19) 0.016(2) 0.0087(18) -0.0006(15) -0.0008(15) -0.0064(16)
C7 0.017(2) 0.0131(19) 0.0110(19) -0.0019(16) 0.0054(15) -0.0070(16)
C8 0.0135(19) 0.0141(19) 0.0119(19) -0.0028(16) 0.0030(15) -0.0089(16)
C9 0.0113(11) 0.0091(11) 0.0093(11) -0.0007(8) -0.0004(8) -0.0031(8)
C10 0.0115(19) 0.0126(19) 0.0146(19) -0.0039(16) 0.0035(15) -0.0060(16)
C11 0.0114(18) 0.0108(19) 0.0143(19) -0.0017(15) -0.0001(15) -0.0041(15)
C12 0.0113(18) 0.0060(17) 0.0135(19) 0.0000(15) 0.0009(15) -0.0027(15)
C13 0.0169(19) 0.0102(18) 0.0042(17) 0.0003(14) -0.0008(14) -0.0087(16)
C14 0.018(2) 0.015(2) 0.0076(18) -0.0015(15) 0.0039(15) -0.0094(17)
C15 0.0131(19) 0.0082(18) 0.0121(19) -0.0001(15) -0.0002(15) -0.0025(15)
C16 0.0142(19) 0.0112(19) 0.0105(18) 0.0000(15) 0.0008(15) -0.0084(16)
C17 0.0102(18) 0.0123(19) 0.016(2) -0.0013(16) 0.0030(15) -0.0060(16)
C18 0.0122(19) 0.0103(19) 0.0135(19) 0.0006(16) -0.0012(15) -0.0007(16)
C19 0.0163(19) 0.0090(18) 0.0081(18) -0.0017(15) 0.0026(15) -0.0075(16)
C20 0.0124(19) 0.0116(19) 0.0117(19) -0.0022(15) 0.0011(15) -0.0045(16)
C21 0.0131(19) 0.0101(18) 0.0118(19) 0.0002(15) -0.0013(15) -0.0052(15)
C22 0.0138(19) 0.0132(19) 0.0105(18) 0.0004(15) 0.0003(15) -0.0104(16)
C23 0.0111(18) 0.0091(18) 0.0160(19) -0.0004(15) 0.0008(15) -0.0068(15)
C24 0.0137(19) 0.0108(19) 0.0136(19) 0.0007(15) -0.0017(15) -0.0052(16)
C25 0.0107(18) 0.0140(19) 0.0094(18) 0.0012(15) 0.0005(14) -0.0063(16)
C26 0.0130(19) 0.0129(19) 0.0062(18) 0.0024(15) -0.0024(14) -0.0030(16)
C27 0.021(2) 0.016(2) 0.022(2) 0.0039(18) 0.0083(18) -0.0013(18)
C28 0.016(2) 0.019(2) 0.026(2) 0.0050(19) 0.0073(18) 0.0044(18)
C29 0.017(2) 0.0113(19) 0.0133(19) -0.0060(16) 0.0061(16) -0.0064(16)
C30 0.020(2) 0.020(2) 0.0111(19) 0.0011(16) -0.0002(16) -0.0116(18)
C31 0.016(2) 0.025(2) 0.013(2) -0.0020(17) 0.0006(16) -0.0097(18)
N1 0.0187(18) 0.0158(18) 0.0128(17) -0.0045(14) 0.0047(14) -0.0058(15)

loop_
_atom_type_symbol
_atom_type_description
_atom_type_scat_dispersion_real
_atom_type_scat_dispersion_imag
_atom_type_scat_source
C C 0.0033 0.0016 'International Tables Vol C Tables 4.2.6.8 and 6.1.1.4'
H H 0.0000 0.0000 'International Tables Vol C Tables 4.2.6.8 and 6.1.1.4'
N N 0.0061 0.0033 'International Tables Vol C Tables 4.2.6.8 and 6.1.1.4'
O O 0.0106 0.0060 'International Tables Vol C Tables 4.2.6.8 and 6.1.1.4'
P P 0.1023 0.0942 'International Tables Vol C Tables 4.2.6.8 and 6.1.1.4'
Ag Ag -0.8971 1.1015 'International Tables Vol C Tables 4.2.6.8 and 6.1.1.4'

loop_
_geom_angle_atom_site_label_1
_geom_angle_atom_site_label_2
_geom_angle_atom_site_label_3
_geom_angle
_geom_angle_site_symmetry_1
_geom_angle_site_symmetry_3
_geom_angle_publ_flag
O12 Ag1 O2 164.60(10) 2_656 2_655 ?
O12 Ag1 O8 114.68(10) 2_656 . ?
O2 Ag1 O8 79.18(10) 2_655 . ?
O12 Ag1 O8 84.70(9) 2_656 2_646 ?
O2 Ag1 O8 97.63(10) 2_655 2_646 ?
O8 Ag1 O8 108.21(7) . 2_646 ?
O12 Ag1 Ag1 105.77(7) 2_656 2_646 ?
O2 Ag1 Ag1 87.51(7) 2_655 2_646 ?
O8 Ag1 Ag1 55.08(6) . 2_646 ?
O8 Ag1 Ag1 53.13(6) 2_646 2_646 ?
O11 Ag2 O9 132.90(10) . 2_656 ?
O11 Ag2 O6 137.03(10) . 2_655 ?
O9 Ag2 O6 83.41(10) 2_656 2_655 ?
N1 Ag3 O2 142.99(12) . 2_665 ?
N1 Ag3 O8 119.14(11) . 1_565 ?
O2 Ag3 O8 79.34(10) 2_665 1_565 ?
N1 Ag3 O12 121.86(11) . . ?
O2 Ag3 O12 91.07(9) 2_665 . ?
O8 Ag3 O12 80.97(9) 1_565 . ?
O14 Ag4 O5 98.64(11) . 2_755 ?
O14 Ag4 O7 117.23(11) . 1_565 ?
O5 Ag4 O7 116.60(9) 2_755 1_565 ?
O14 Ag4 O12 121.68(11) . . ?
O5 Ag4 O12 117.36(10) 2_755 . ?
O7 Ag4 O12 86.89(9) 1_565 . ?
O14 Ag4 Ag5 83.48(9) . . ?
O5 Ag4 Ag5 91.67(7) 2_755 . ?
O7 Ag4 Ag5 47.99(7) 1_565 . ?
O12 Ag4 Ag5 134.63(6) . . ?
O7 Ag5 O9 142.90(10) 1_565 2_756 ?
O7 Ag5 O3 113.96(10) 1_565 2_765 ?
O9 Ag5 O3 102.30(11) 2_756 2_765 ?
O7 Ag5 O6 104.11(10) 1_565 2_755 ?
O9 Ag5 O6 84.23(10) 2_756 2_755 ?
O3 Ag5 O6 87.74(10) 2_765 2_755 ?
O7 Ag5 Ag4 51.99(7) 1_565 . ?
O9 Ag5 Ag4 95.98(8) 2_756 . ?
O3 Ag5 Ag4 156.32(8) 2_765 . ?
O6 Ag5 Ag4 79.17(7) 2_755 . ?
O7 Ag5 Ag5 85.19(7) 1_565 2_766 ?
O9 Ag5 Ag5 74.60(7) 2_756 2_766 ?
O3 Ag5 Ag5 110.66(8) 2_765 2_766 ?
O6 Ag5 Ag5 154.28(7) 2_755 2_766 ?
Ag4 Ag5 Ag5 88.537(14) . 2_766 ?
O3 P1 O2 114.66(17) . . ?
O3 P1 O1 110.74(17) . . ?
O2 P1 O1 109.51(17) . . ?
O3 P1 C1 107.87(17) . . ?
O2 P1 C1 110.51(17) . . ?
O1 P1 C1 102.89(17) . . ?
O5 P2 O6 116.27(17) . . ?
O5 P2 O4 111.49(16) . . ?
O6 P2 O4 105.06(17) . . ?
O5 P2 C12 108.40(17) . . ?
O6 P2 C12 108.26(17) . . ?
O4 P2 C12 106.94(17) . . ?
O8 P3 O7 112.25(16) . . ?
O8 P3 O9 113.03(16) . . ?
O7 P3 O9 111.73(16) . . ?
O8 P3 C16 109.21(17) . . ?
O7 P3 C16 107.15(17) . . ?
O9 P3 C16 102.85(17) . . ?
O11 P4 O12 114.28(16) . . ?
O11 P4 O10 111.11(16) . . ?
O12 P4 O10 107.37(16) . . ?
O11 P4 C22 109.53(17) . . ?
O12 P4 C22 106.66(17) . . ?
O10 P4 C22 107.59(17) . . ?
P1 O2 Ag1 114.33(16) . 2_655 ?
P1 O2 Ag3 125.69(16) . 2_665 ?
Ag1 O2 Ag3 105.09(11) 2_655 2_665 ?
P1 O3 Ag5 122.08(16) . 2_765 ?
P2 O5 Ag4 123.17(16) . 2_755 ?
P2 O6 Ag5 128.32(16) . 2_755 ?
P2 O6 Ag2 102.79(15) . 2_655 ?
Ag5 O6 Ag2 84.66(9) 2_755 2_655 ?
P3 O7 Ag5 117.15(16) . 1_545 ?
P3 O7 Ag4 131.95(16) . 1_545 ?
Ag5 O7 Ag4 80.02(9) 1_545 1_545 ?
P3 O8 Ag3 100.81(14) . 1_545 ?
P3 O8 Ag1 162.64(18) . . ?
Ag3 O8 Ag1 96.00(10) 1_545 . ?
P3 O8 Ag1 111.67(15) . 2_646 ?
Ag3 O8 Ag1 91.86(9) 1_545 2_646 ?
Ag1 O8 Ag1 71.79(7) . 2_646 ?
P3 O9 Ag5 130.40(16) . 2_756 ?
P3 O9 Ag2 114.07(15) . 2_656 ?
Ag5 O9 Ag2 101.50(11) 2_756 2_656 ?
P4 O11 Ag2 115.21(15) . . ?
P4 O12 Ag1 128.32(16) . 2_656 ?
P4 O12 Ag4 106.97(14) . . ?
Ag1 O12 Ag4 92.61(10) 2_656 . ?
P4 O12 Ag3 123.79(15) . . ?
Ag1 O12 Ag3 96.80(10) 2_656 . ?
Ag4 O12 Ag3 101.57(9) . . ?
C6 C1 C2 118.7(3) . . ?
C6 C1 P1 123.2(3) . . ?
C2 C1 P1 117.9(3) . . ?
C3 C2 C1 120.8(4) . . ?
C2 C3 C4 120.8(4) . . ?
C5 C4 C3 117.9(4) . . ?
C5 C4 C25 122.8(4) . . ?
C3 C4 C25 119.3(4) . . ?
C4 C5 C6 121.3(4) . . ?
C5 C6 C1 120.4(4) . . ?
C12 C7 C8 120.9(4) . . ?
C7 C8 C9 120.6(4) . . ?
C10 C9 C8 118.0(4) . . ?
C10 C9 C26 119.7(3) . . ?
C8 C9 C26 122.3(4) . . ?
C11 C10 C9 120.8(4) . . ?
C10 C11 C12 121.4(4) . . ?
C11 C12 C7 118.3(4) . . ?
C11 C12 P2 119.4(3) . . ?
C7 C12 P2 122.3(3) . . ?
C18 C13 C14 118.2(3) . . ?
C18 C13 C26 121.7(4) . . ?
C14 C13 C26 120.1(3) . . ?
C15 C14 C13 120.8(4) . . ?
C14 C15 C16 121.1(4) . . ?
C15 C16 C17 118.3(4) . . ?
C15 C16 P3 121.3(3) . . ?
C17 C16 P3 120.1(3) . . ?
C18 C17 C16 120.7(4) . . ?
C17 C18 C13 120.9(4) . . ?
C20 C19 C24 118.6(4) . . ?
C20 C19 C25 121.8(3) . . ?
C24 C19 C25 119.6(4) . . ?
C21 C20 C19 120.7(4) . . ?
C22 C21 C20 120.4(4) . . ?
C21 C22 C23 119.2(4) . . ?
C21 C22 P4 121.9(3) . . ?
C23 C22 P4 118.8(3) . . ?
C24 C23 C22 120.5(4) . . ?
C23 C24 C19 120.5(4) . . ?
C26 C25 C4 123.5(4) . . ?
C26 C25 C19 122.3(3) . . ?
C4 C25 C19 114.2(3) . . ?
C25 C26 C9 124.2(3) . . ?
C25 C26 C13 121.6(4) . . ?
C9 C26 C13 114.1(3) . . ?
N1 C27 C28 123.9(4) . . ?
C27 C28 C29 119.6(4) . . ?
C30 C29 C28 116.8(4) . . ?
C30 C29 C29 121.7(5) . 2_765 ?
C28 C29 C29 121.5(5) . 2_765 ?
C29 C30 C31 119.8(4) . . ?
N1 C31 C30 122.7(4) . . ?
C27 N1 C31 117.1(4) . . ?
C27 N1 Ag3 119.3(3) . . ?
C31 N1 Ag3 121.2(3) . . ?

loop_
_geom_bond_atom_site_label_1
_geom_bond_atom_site_label_2
_geom_bond_distance
_geom_bond_site_symmetry_2
_geom_bond_publ_flag
Ag1 O12 2.250(3) 2_656 ?
Ag1 O2 2.291(3) 2_655 ?
Ag1 O8 2.491(3) . ?
Ag1 O8 2.554(3) 2_646 ?
Ag1 Ag1 2.9585(7) 2_646 ?
Ag2 O11 2.229(3) . ?
Ag2 O9 2.240(3) 2_656 ?
Ag2 O6 2.594(3) 2_655 ?
Ag3 N1 2.221(3) . ?
Ag3 O2 2.332(3) 2_665 ?
Ag3 O8 2.446(3) 1_565 ?
Ag3 O12 2.548(3) . ?
Ag4 O14 2.309(3) . ?
Ag4 O5 2.361(3) 2_755 ?
Ag4 O7 2.365(3) 1_565 ?
Ag4 O12 2.430(3) . ?
Ag4 Ag5 2.9569(5) . ?
Ag5 O7 2.231(3) 1_565 ?
Ag5 O9 2.240(3) 2_756 ?
Ag5 O3 2.343(3) 2_765 ?
Ag5 O6 2.559(3) 2_755 ?
Ag5 Ag5 3.0216(6) 2_766 ?
P1 O3 1.497(3) . ?
P1 O2 1.519(3) . ?
P1 O1 1.580(3) . ?
P1 C1 1.799(4) . ?
P2 O5 1.512(3) . ?
P2 O6 1.514(3) . ?
P2 O4 1.577(3) . ?
P2 C12 1.799(4) . ?
P3 O8 1.519(3) . ?
P3 O7 1.528(3) . ?
P3 O9 1.534(3) . ?
P3 C16 1.805(4) . ?
P4 O11 1.510(3) . ?
P4 O12 1.524(3) . ?
P4 O10 1.562(3) . ?
P4 C22 1.805(4) . ?
O2 Ag1 2.291(3) 2_655 ?
O2 Ag3 2.332(3) 2_665 ?
O3 Ag5 2.343(3) 2_765 ?
O5 Ag4 2.361(3) 2_755 ?
O6 Ag5 2.558(3) 2_755 ?
O6 Ag2 2.594(3) 2_655 ?
O7 Ag5 2.231(3) 1_545 ?
O7 Ag4 2.365(3) 1_545 ?
O8 Ag3 2.446(3) 1_545 ?
O8 Ag1 2.554(3) 2_646 ?
O9 Ag5 2.240(3) 2_756 ?
O9 Ag2 2.240(3) 2_656 ?
O12 Ag1 2.250(3) 2_656 ?
C1 C6 1.386(5) . ?
C1 C2 1.399(6) . ?
C2 C3 1.378(6) . ?
C3 C4 1.407(5) . ?
C4 C5 1.388(6) . ?
C4 C25 1.492(5) . ?
C5 C6 1.391(5) . ?
C7 C12 1.389(6) . ?
C7 C8 1.391(6) . ?
C8 C9 1.403(5) . ?
C9 C10 1.402(5) . ?
C9 C26 1.489(5) . ?
C10 C11 1.376(6) . ?
C11 C12 1.394(5) . ?
C13 C18 1.397(5) . ?
C13 C14 1.394(6) . ?
C13 C26 1.494(5) . ?
C14 C15 1.382(5) . ?
C15 C16 1.389(5) . ?
C16 C17 1.398(6) . ?
C17 C18 1.382(5) . ?
C19 C20 1.395(5) . ?
C19 C24 1.399(6) . ?
C19 C25 1.499(5) . ?
C20 C21 1.388(5) . ?
C21 C22 1.384(6) . ?
C22 C23 1.396(6) . ?
C23 C24 1.384(6) . ?
C25 C26 1.345(6) . ?
C27 N1 1.323(6) . ?
C27 C28 1.383(6) . ?
C28 C29 1.392(6) . ?
C29 C30 1.387(6) . ?
C29 C29 1.495(8) 2_765 ?
C30 C31 1.393(6) . ?
C31 N1 1.346(5) . ?
